data_4025262
loop_
_publ_author_name
'S\'ebastien Cl\'ement'
'Franck Meyer'
'Julien De Winter'
'Olivier Coulembier'
'Christophe M. L. Vande Velde'
'Matthias Zeller'
'Pascal Gerbaux'
'Jean-Yves Balandier'
'Sergey Sergeyev'
'Roberto Lazzaroni'
'Yves Geerts'
'Philippe Dubois'

_publ_section_title
;
 Synthesis and Supramolecular Organization of Regioregular Polythiophene
 Block Oligomers
;
_journal_name_full 'Journal of Organic Chemistry'
_journal_page_first 1561
_journal_page_last 1568
_journal_paper_doi 10.1021/jo902490m
_journal_volume 75
_journal_year 2010
_chemical_formula_moiety 'C12 H3 Br2 F5 S'
_chemical_formula_sum 'C12 H3 Br2 F5 S'
_chemical_formula_weight 434.02
_chemical_name_common 2,5-dibromo-3-\b-pentafluorostyrylthiophene
_chemical_name_systematic
;
 2,5-dibromo-3-\b-pentafluorostyrylthiophene
;
_space_group_IT_number 14
_symmetry_cell_setting monoclinic
_symmetry_space_group_name_Hall '-P 2ybc'
_symmetry_space_group_name_H-M 'P 1 21/c 1'
_atom_sites_solution_hydrogens geom
_atom_sites_solution_primary direct
_atom_sites_solution_secondary difmap
_audit_creation_method SHELXL-97
_cell_angle_alpha 90.00
_cell_angle_beta 94.5350(10)
_cell_angle_gamma 90.00
_cell_formula_units_Z 4
_cell_length_a 7.2777(6)
_cell_length_b 13.5284(12)
_cell_length_c 12.9108(11)
_cell_measurement_reflns_used 4665
_cell_measurement_temperature 100(2)
_cell_measurement_theta_max 30.87
_cell_measurement_theta_min 2.18
_cell_volume 1267.16(19)
_computing_cell_refinement 'Bruker SAINT'
_computing_data_collection 'Bruker SAINT'
_computing_data_reduction 'Bruker SAINT'
_computing_molecular_graphics 'Mercury, ORTEP-III for Windows'
_computing_publication_material 'WinGX,PLATON '
_computing_structure_refinement 'SHELXL-97 (Sheldrick, 2008)'
_computing_structure_solution 'SHELXS-97 (Sheldrick, 2008)'
_diffrn_ambient_temperature 100(2)
_diffrn_measured_fraction_theta_full 0.998
_diffrn_measured_fraction_theta_max 0.919
_diffrn_measurement_device_type 'APEXII area detector diffractometer'
_diffrn_measurement_method \w-scans
_diffrn_radiation_monochromator graphite
_diffrn_radiation_source 'fine-focus sealed tube'
_diffrn_radiation_type MoK\a
_diffrn_radiation_wavelength 0.71073
_diffrn_reflns_av_R_equivalents 0.0306
_diffrn_reflns_av_sigmaI/netI 0.0329
_diffrn_reflns_limit_h_max 10
_diffrn_reflns_limit_h_min -10
_diffrn_reflns_limit_k_max 18
_diffrn_reflns_limit_k_min -19
_diffrn_reflns_limit_l_max 17
_diffrn_reflns_limit_l_min -18
_diffrn_reflns_number 12355
_diffrn_reflns_theta_full 27.50
_diffrn_reflns_theta_max 31.49
_diffrn_reflns_theta_min 2.18
_exptl_absorpt_coefficient_mu 6.607
_exptl_absorpt_correction_T_max 0.106
_exptl_absorpt_correction_T_min 0.053
_exptl_absorpt_correction_type multi-scan
_exptl_absorpt_process_details SADABS-2008/1
_exptl_crystal_colour colourless
_exptl_crystal_density_diffrn 2.275
_exptl_crystal_density_method 'not measured'
_exptl_crystal_description block
_exptl_crystal_F_000 824
_exptl_crystal_size_max 0.55
_exptl_crystal_size_mid 0.35
_exptl_crystal_size_min 0.34
_refine_diff_density_max 0.662
_refine_diff_density_min -0.588
_refine_diff_density_rms 0.111
_refine_ls_extinction_method none
_refine_ls_goodness_of_fit_ref 1.063
_refine_ls_hydrogen_treatment riding
_refine_ls_matrix_type full
_refine_ls_number_parameters 181
_refine_ls_number_reflns 3881
_refine_ls_number_restraints 0
_refine_ls_restrained_S_all 1.063
_refine_ls_R_factor_all 0.0403
_refine_ls_R_factor_gt 0.0304
_refine_ls_shift/su_max 0.001
_refine_ls_shift/su_mean 0.000
_refine_ls_structure_factor_coef Fsqd
_refine_ls_weighting_details 'calc w=1/[\s^2^(Fo^2^)+(0.0285P)^2^+1.2345P] where P=(Fo^2^+2Fc^2^)/3'
_refine_ls_weighting_scheme calc
_refine_ls_wR_factor_gt 0.0664
_refine_ls_wR_factor_ref 0.0693
_reflns_number_gt 3274
_reflns_number_total 3881
_reflns_threshold_expression >2sigma(I)
_cod_data_source_file jo902490m_si_002.cif
_cod_data_source_block 3
_cod_database_code 4025262

loop_
_symmetry_equiv_pos_as_xyz
'x, y, z'
'-x, y+1/2, -z+1/2'
'-x, -y, -z'
'x, -y-1/2, z-1/2'

loop_
_atom_site_label
_atom_site_type_symbol
_atom_site_fract_x
_atom_site_fract_y
_atom_site_fract_z
_atom_site_U_iso_or_equiv
_atom_site_adp_type
_atom_site_occupancy
_atom_site_symmetry_multiplicity
_atom_site_calc_flag
_atom_site_refinement_flags
_atom_site_disorder_assembly
_atom_site_disorder_group
C3 C 0.7964(3) 0.13141(16) 0.60015(18) 0.0126(4) Uani 1 1 d . . .
C6 C 0.7905(3) 0.02967(16) 0.56364(19) 0.0142(4) Uani 1 1 d . . .
H6 H 0.8378 -0.0195 0.6084 0.017 Uiso 1 1 calc R . .
C7 C 0.7201(3) 0.00337(16) 0.46852(19) 0.0140(4) Uani 1 1 d . . .
H7 H 0.6739 0.0546 0.4260 0.017 Uiso 1 1 calc R . .
F10 F 0.8491(2) -0.18224(10) 0.56894(11) 0.0183(3) Uani 1 1 d . . .
C10 C 0.7697(3) -0.18358(16) 0.47142(18) 0.0124(4) Uani 1 1 d . . .
C9 C 0.7070(3) -0.09589(15) 0.42315(18) 0.0122(4) Uani 1 1 d . . .
F11 F 0.8163(2) -0.35637(10) 0.47074(12) 0.0212(3) Uani 1 1 d . . .
C11 C 0.7540(3) -0.27429(16) 0.42151(19) 0.0146(4) Uani 1 1 d . . .
F12 F 0.6651(2) -0.36735(10) 0.27197(12) 0.0215(3) Uani 1 1 d . . .
F14 F 0.5632(2) -0.02601(10) 0.26966(11) 0.0192(3) Uani 1 1 d . . .
C12 C 0.6768(3) -0.28032(16) 0.32047(19) 0.0149(4) Uani 1 1 d . . .
C13 C 0.6137(3) -0.19567(17) 0.26989(18) 0.0144(4) Uani 1 1 d . . .
C14 C 0.6279(3) -0.10632(16) 0.32185(18) 0.0131(4) Uani 1 1 d . . .
F13 F 0.5414(2) -0.20015(11) 0.17153(11) 0.0205(3) Uani 1 1 d . . .
Br2 Br 0.95913(3) 0.077375(17) 0.805680(19) 0.01897(7) Uani 1 1 d . . .
Br5 Br 0.69208(3) 0.428754(16) 0.546802(19) 0.01790(7) Uani 1 1 d . . .
S1 S 0.84759(8) 0.28492(4) 0.72046(4) 0.01453(11) Uani 1 1 d . . .
C2 C 0.8606(3) 0.15921(16) 0.69869(18) 0.0137(4) Uani 1 1 d . . .
C5 C 0.7555(3) 0.30192(16) 0.59447(18) 0.0135(4) Uani 1 1 d . . .
C4 C 0.7363(3) 0.21678(16) 0.53970(18) 0.0133(4) Uani 1 1 d . . .
H4 H 0.6895 0.2136 0.4706 0.016 Uiso 1 1 calc R . .

loop_
_atom_site_aniso_label
_atom_site_aniso_U_11
_atom_site_aniso_U_22
_atom_site_aniso_U_33
_atom_site_aniso_U_23
_atom_site_aniso_U_13
_atom_site_aniso_U_12
C3 0.0135(9) 0.0117(9) 0.0126(11) -0.0007(8) 0.0010(8) -0.0001(7)
C6 0.0161(10) 0.0108(9) 0.0154(11) 0.0002(8) 0.0005(8) 0.0001(8)
C7 0.0155(10) 0.0111(9) 0.0155(11) 0.0020(8) 0.0017(8) 0.0020(8)
F10 0.0265(7) 0.0146(6) 0.0126(7) 0.0026(5) -0.0053(6) 0.0026(5)
C10 0.0148(10) 0.0113(9) 0.0107(10) 0.0010(8) -0.0014(8) -0.0004(7)
C9 0.0138(9) 0.0092(9) 0.0136(11) 0.0004(8) 0.0008(8) 0.0014(7)
F11 0.0285(8) 0.0096(6) 0.0248(8) 0.0039(5) -0.0033(6) 0.0026(5)
C11 0.0162(10) 0.0097(9) 0.0178(11) 0.0027(8) 0.0014(8) 0.0006(8)
F12 0.0289(8) 0.0115(6) 0.0239(8) -0.0059(5) 0.0010(6) -0.0027(5)
F14 0.0279(7) 0.0138(6) 0.0151(7) 0.0038(5) -0.0033(6) 0.0058(5)
C12 0.0167(10) 0.0107(9) 0.0179(11) -0.0019(8) 0.0041(9) -0.0008(7)
C13 0.0156(10) 0.0163(10) 0.0112(10) -0.0020(8) -0.0007(8) -0.0020(8)
C14 0.0151(10) 0.0118(9) 0.0122(11) 0.0025(8) 0.0009(8) 0.0028(7)
F13 0.0258(7) 0.0224(7) 0.0125(7) -0.0029(5) -0.0036(6) -0.0006(6)
Br2 0.02476(13) 0.01775(12) 0.01361(12) 0.00477(8) -0.00336(9) -0.00199(9)
Br5 0.02516(12) 0.01029(10) 0.01791(13) -0.00053(8) -0.00056(9) 0.00325(8)
S1 0.0178(3) 0.0134(2) 0.0121(3) -0.00206(19) -0.0006(2) -0.00126(19)
C2 0.0144(10) 0.0122(9) 0.0142(11) 0.0030(8) -0.0003(8) 0.0000(7)
C5 0.0141(10) 0.0119(9) 0.0142(11) 0.0006(8) -0.0002(8) -0.0001(7)
C4 0.0158(10) 0.0131(9) 0.0108(10) 0.0000(8) -0.0007(8) 0.0011(8)

loop_
_atom_type_symbol
_atom_type_description
_atom_type_scat_dispersion_real
_atom_type_scat_dispersion_imag
_atom_type_scat_source
C C 0.0033 0.0016 'International Tables Vol C Tables 4.2.6.8 and 6.1.1.4'
H H 0.0000 0.0000 'International Tables Vol C Tables 4.2.6.8 and 6.1.1.4'
Br Br -0.2901 2.4595 'International Tables Vol C Tables 4.2.6.8 and 6.1.1.4'
S S 0.1246 0.1234 'International Tables Vol C Tables 4.2.6.8 and 6.1.1.4'
F F 0.0171 0.0103 'International Tables Vol C Tables 4.2.6.8 and 6.1.1.4'

loop_
_geom_angle_atom_site_label_1
_geom_angle_atom_site_label_2
_geom_angle_atom_site_label_3
_geom_angle
_geom_angle_site_symmetry_1
_geom_angle_site_symmetry_3
_geom_angle_publ_flag
C2 C3 C4 110.40(19) . . ?
C2 C3 C6 124.0(2) . . ?
C4 C3 C6 125.6(2) . . ?
C7 C6 C3 123.2(2) . . ?
C7 C6 H6 118.4 . . ?
C3 C6 H6 118.4 . . ?
C6 C7 C9 128.1(2) . . ?
C6 C7 H7 115.9 . . ?
C9 C7 H7 115.9 . . ?
F10 C10 C11 117.45(19) . . ?
F10 C10 C9 120.45(19) . . ?
C11 C10 C9 122.1(2) . . ?
C14 C9 C10 115.3(2) . . ?
C14 C9 C7 118.48(19) . . ?
C10 C9 C7 126.2(2) . . ?
F11 C11 C12 119.7(2) . . ?
F11 C11 C10 120.0(2) . . ?
C12 C11 C10 120.2(2) . . ?
F12 C12 C13 120.3(2) . . ?
F12 C12 C11 120.1(2) . . ?
C13 C12 C11 119.6(2) . . ?
F13 C13 C12 120.2(2) . . ?
F13 C13 C14 120.6(2) . . ?
C12 C13 C14 119.1(2) . . ?
F14 C14 C13 117.0(2) . . ?
F14 C14 C9 119.4(2) . . ?
C13 C14 C9 123.6(2) . . ?
C5 S1 C2 90.00(11) . . ?
C3 C2 S1 113.67(17) . . ?
C3 C2 Br2 127.27(17) . . ?
S1 C2 Br2 119.06(13) . . ?
C4 C5 S1 113.31(17) . . ?
C4 C5 Br5 126.66(18) . . ?
S1 C5 Br5 120.03(12) . . ?
C5 C4 C3 112.6(2) . . ?
C5 C4 H4 123.7 . . ?
C3 C4 H4 123.7 . . ?

loop_
_geom_bond_atom_site_label_1
_geom_bond_atom_site_label_2
_geom_bond_distance
_geom_bond_site_symmetry_2
_geom_bond_publ_flag
C3 C2 1.373(3) . ?
C3 C4 1.442(3) . ?
C3 C6 1.454(3) . ?
C6 C7 1.341(3) . ?
C6 H6 0.9300 . ?
C7 C9 1.465(3) . ?
C7 H7 0.9300 . ?
F10 C10 1.343(3) . ?
C10 C11 1.387(3) . ?
C10 C9 1.400(3) . ?
C9 C14 1.394(3) . ?
F11 C11 1.340(3) . ?
C11 C12 1.381(3) . ?
F12 C12 1.333(3) . ?
F14 C14 1.344(3) . ?
C12 C13 1.379(3) . ?
C13 F13 1.337(3) . ?
C13 C14 1.382(3) . ?
Br2 C2 1.868(2) . ?
Br5 C5 1.868(2) . ?
S1 C5 1.725(2) . ?
S1 C2 1.728(2) . ?
C5 C4 1.353(3) . ?
C4 H4 0.9300 . ?

loop_
_geom_torsion_atom_site_label_1
_geom_torsion_atom_site_label_2
_geom_torsion_atom_site_label_3
_geom_torsion_atom_site_label_4
_geom_torsion
_geom_torsion_site_symmetry_1
_geom_torsion_site_symmetry_2
_geom_torsion_site_symmetry_3
_geom_torsion_site_symmetry_4
_geom_torsion_publ_flag
C2 C3 C6 C7 177.1(2) . . . . ?
C4 C3 C6 C7 -2.7(3) . . . . ?
C3 C6 C7 C9 179.9(2) . . . . ?
F10 C10 C9 C14 179.70(19) . . . . ?
C11 C10 C9 C14 0.1(3) . . . . ?
F10 C10 C9 C7 0.8(3) . . . . ?
C11 C10 C9 C7 -178.9(2) . . . . ?
C6 C7 C9 C14 180.0(2) . . . . ?
C6 C7 C9 C10 -1.1(4) . . . . ?
F10 C10 C11 F11 0.3(3) . . . . ?
C9 C10 C11 F11 179.9(2) . . . . ?
F10 C10 C11 C12 -178.78(19) . . . . ?
C9 C10 C11 C12 0.9(3) . . . . ?
F11 C11 C12 F12 -0.3(3) . . . . ?
C10 C11 C12 F12 178.7(2) . . . . ?
F11 C11 C12 C13 -179.7(2) . . . . ?
C10 C11 C12 C13 -0.7(3) . . . . ?
F12 C12 C13 F13 -0.5(3) . . . . ?
C11 C12 C13 F13 178.9(2) . . . . ?
F12 C12 C13 C14 -179.86(19) . . . . ?
C11 C12 C13 C14 -0.5(3) . . . . ?
F13 C13 C14 F14 1.1(3) . . . . ?
C12 C13 C14 F14 -179.49(19) . . . . ?
F13 C13 C14 C9 -177.9(2) . . . . ?
C12 C13 C14 C9 1.5(3) . . . . ?
C10 C9 C14 F14 179.74(19) . . . . ?
C7 C9 C14 F14 -1.2(3) . . . . ?
C10 C9 C14 C13 -1.2(3) . . . . ?
C7 C9 C14 C13 177.8(2) . . . . ?
C4 C3 C2 S1 0.8(2) . . . . ?
C6 C3 C2 S1 -179.07(17) . . . . ?
C4 C3 C2 Br2 -178.35(16) . . . . ?
C6 C3 C2 Br2 1.8(3) . . . . ?
C5 S1 C2 C3 -0.46(18) . . . . ?
C5 S1 C2 Br2 178.73(14) . . . . ?
C2 S1 C5 C4 0.00(18) . . . . ?
C2 S1 C5 Br5 179.62(14) . . . . ?
S1 C5 C4 C3 0.4(2) . . . . ?
Br5 C5 C4 C3 -179.15(16) . . . . ?
C2 C3 C4 C5 -0.8(3) . . . . ?
C6 C3 C4 C5 179.1(2) . . . . ?

loop_
_cod_related_entry_id
_cod_related_entry_database
_cod_related_entry_code
1 ChemSpider 30659149
